data_4135378
loop_
_publ_author_name
'Yang, Ji-Min'
'Guo, Feng-Kai'
'Zhao, Yu-Tao'
'Zhang, Qiao'
'Huang, Ming-Yao'
'Li, Mao-Lin'
'Zhu, Shou-Fei'
'Zhou, Qi-Lin'

_publ_section_title
;
 Insertion of Alkylidene Carbenes into B-H Bonds.
;
_journal_name_full 'Journal of the American Chemical Society'
_journal_paper_doi 10.1021/jacs.0c09596
_journal_year 2020
_chemical_formula_moiety 'C18 H21 B F N'
_chemical_formula_sum 'C18 H21 B F N'
_chemical_formula_weight 281.17
_space_group_crystal_system monoclinic
_space_group_IT_number 14
_space_group_name_Hall '-P 2ybc'
_space_group_name_H-M_alt 'P 1 21/c 1'
_atom_sites_solution_hydrogens mixed
_atom_sites_solution_primary dual
_audit_creation_date 2019-03-20
_audit_creation_method
;
Olex2 1.2
(compiled 2017.08.10 svn.r3458 for OlexSys, GUI svn.r5381)
;
_cell_angle_alpha 90
_cell_angle_beta 90.2727(5)
_cell_angle_gamma 90
_cell_formula_units_Z 4
_cell_length_a 11.84648(7)
_cell_length_b 6.18222(5)
_cell_length_c 21.52570(12)
_cell_measurement_reflns_used 11901
_cell_measurement_temperature 294.15
_cell_measurement_theta_max 79.1690
_cell_measurement_theta_min 3.7420
_cell_volume 1576.472(18)
_computing_cell_refinement 'CrysAlisPro 1.171.39.46 (Rigaku OD, 2018)'
_computing_data_collection 'CrysAlisPro 1.171.39.46 (Rigaku OD, 2018)'
_computing_data_reduction 'CrysAlisPro 1.171.39.46 (Rigaku OD, 2018)'
_computing_molecular_graphics 'Olex2 (Dolomanov et al., 2009)'
_computing_publication_material 'Olex2 (Dolomanov et al., 2009)'
_computing_structure_refinement 'ShelXL (Sheldrick, 2015)'
_computing_structure_solution 'ShelXT (Sheldrick, 2015)'
_diffrn_ambient_temperature 294.15
_diffrn_detector PILT
_diffrn_measured_fraction_theta_full 0.990
_diffrn_measured_fraction_theta_max 0.975
_diffrn_measurement_details
;
List of Runs (angles in degrees, time in seconds):

  # Type    Start    End  Width  t~exp~   \w     \q     \k     \f   Frames
--------------------------------------------------------------------------
  1  \w    -84.00  94.00   0.50    0.50    --    5.00  -7.00-127.00  356
  2  \w   -140.00  39.00   0.50    0.50    --  -50.10  -7.00-127.00  358
  3  \w   -199.00 -21.00   0.50    0.50    -- -110.00  -7.00-127.00  356
  4  \w   -199.00 -21.00   0.50    0.50    -- -110.00   7.00  49.00  356
  5  \w    -80.00  39.00   0.50    0.50    --  -50.10  57.00  90.00  238
  6  \w    -80.00  39.00   0.50    0.50    --  -50.10  57.00   0.00  238
  7  \w    -80.00  39.00   0.50    0.50    --  -50.10  57.00-180.00  238
  8  \w   -199.00 -77.00   0.50    0.50    -- -110.00 -72.00  74.24  244
  9  \w   -199.00 -78.00   0.50    0.50    -- -110.00 -69.00  20.12  242
 10  \w   -199.00 -77.00   0.50    0.50    -- -110.00 -72.00   6.98  244
 11  \w   -158.00 -92.00   0.50    0.50    -- -110.00 -45.00  47.62  132
 12  \w   -105.00 -67.00   0.50    0.50    -- -110.00  72.00-120.00   76
 13  \w   -143.00 -46.00   0.50    0.50    -- -110.00  72.00 150.00  194
 14  \w   -136.00 -61.00   0.50    0.50    -- -110.00  72.00-150.00  150
 15  \w   -169.00-143.00   0.50    0.50    -- -110.00 -57.00  90.00   52
 16  \w   -199.00 -99.00   0.50    0.50    -- -110.00 -38.00 -60.00  200
 17  \w   -141.00 -21.00   0.50    0.50    -- -110.00  38.00  60.00  240
;
_diffrn_measurement_device 'four-circle diffractometer'
_diffrn_measurement_device_type 'XtaLAB AFC12 (RCD3): Kappa single'
_diffrn_measurement_method '\w scans'
_diffrn_orient_matrix_type 'CrysAlisPro convention (1999,Acta A55,543-557)'
_diffrn_orient_matrix_UB_11 0.0708345000
_diffrn_orient_matrix_UB_12 -0.0179018000
_diffrn_orient_matrix_UB_13 -0.0595948000
_diffrn_orient_matrix_UB_21 -0.1084611000
_diffrn_orient_matrix_UB_22 0.0142670000
_diffrn_orient_matrix_UB_23 -0.0395643000
_diffrn_orient_matrix_UB_31 0.0113714000
_diffrn_orient_matrix_UB_32 0.2481761000
_diffrn_orient_matrix_UB_33 -0.0020307000
_diffrn_radiation_monochromator mirror
_diffrn_radiation_probe x-ray
_diffrn_radiation_type CuK\a
_diffrn_radiation_wavelength 1.54184
_diffrn_reflns_av_R_equivalents 0.0290
_diffrn_reflns_av_unetI/netI 0.0181
_diffrn_reflns_Laue_measured_fraction_full 0.990
_diffrn_reflns_Laue_measured_fraction_max 0.975
_diffrn_reflns_limit_h_max 14
_diffrn_reflns_limit_h_min -15
_diffrn_reflns_limit_k_max 7
_diffrn_reflns_limit_k_min -6
_diffrn_reflns_limit_l_max 27
_diffrn_reflns_limit_l_min -27
_diffrn_reflns_number 19103
_diffrn_reflns_point_group_measured_fraction_full 0.990
_diffrn_reflns_point_group_measured_fraction_max 0.975
_diffrn_reflns_theta_full 67.684
_diffrn_reflns_theta_max 79.361
_diffrn_reflns_theta_min 3.731
_diffrn_source 'Rotating-anode X-ray tube'
_diffrn_source_type 'Rigaku (Cu) X-ray Source'
_exptl_absorpt_coefficient_mu 0.595
_exptl_absorpt_correction_T_max 1.00000
_exptl_absorpt_correction_T_min 0.65065
_exptl_absorpt_correction_type multi-scan
_exptl_absorpt_process_details
;
CrysAlisPro 1.171.39.46 (Rigaku Oxford Diffraction, 2018)
Empirical absorption correction using spherical harmonics,
 implemented in SCALE3 ABSPACK scaling algorithm.
;
_exptl_crystal_colour colourless
_exptl_crystal_colour_primary colourless
_exptl_crystal_density_diffrn 1.185
_exptl_crystal_description prism
_exptl_crystal_F_000 600
_exptl_crystal_size_max 0.36
_exptl_crystal_size_mid 0.24
_exptl_crystal_size_min 0.22
_refine_diff_density_max 0.179
_refine_diff_density_min -0.134
_refine_diff_density_rms 0.030
_refine_ls_extinction_coef 0.0161(10)
_refine_ls_extinction_expression Fc^*^=kFc[1+0.001xFc^2^\l^3^/sin(2\q)]^-1/4^
_refine_ls_extinction_method 'SHELXL-2018/3 (Sheldrick 2018)'
_refine_ls_goodness_of_fit_ref 1.063
_refine_ls_hydrogen_treatment mixed
_refine_ls_matrix_type full
_refine_ls_number_parameters 200
_refine_ls_number_reflns 3323
_refine_ls_number_restraints 0
_refine_ls_restrained_S_all 1.063
_refine_ls_R_factor_all 0.0434
_refine_ls_R_factor_gt 0.0413
_refine_ls_shift/su_max 0.000
_refine_ls_shift/su_mean 0.000
_refine_ls_structure_factor_coef Fsqd
_refine_ls_weighting_details 'w=1/[\s^2^(Fo^2^)+(0.0584P)^2^+0.2152P] where P=(Fo^2^+2Fc^2^)/3'
_refine_ls_weighting_scheme calc
_refine_ls_wR_factor_gt 0.1148
_refine_ls_wR_factor_ref 0.1167
_reflns_Friedel_coverage 0.000
_reflns_number_gt 3085
_reflns_number_total 3323
_reflns_threshold_expression 'I > 2\s(I)'
_cod_data_source_file ja0c09596_si_002.cif
_cod_data_source_block p20190320a
_cod_original_cell_volume 1576.471(18)
_cod_database_code 4135378
_shelx_shelxl_version_number 2018/3
_chemical_oxdiff_formula C18H21BFN
_shelx_space_group_comment
;
The symmetry employed for this shelxl refinement is uniquely defined
by the following loop, which should always be used as a source of
symmetry information in preference to the above space-group names.
They are only intended as comments.
;
_shelx_estimated_absorpt_t_max 0.880
_shelx_estimated_absorpt_t_min 0.814
_reflns_odcompleteness_completeness 98.93
_reflns_odcompleteness_iscentric 1
_reflns_odcompleteness_theta 74.33
_olex2_refinement_description
;
1. Fixed Uiso
 At 1.2 times of:
  All C(H) groups, All C(H,H) groups
 At 1.5 times of:
  All C(H,H,H) groups
2.a Secondary CH2 refined with riding coordinates:
 C1(H1A,H1B), C4(H4A,H4B), C11(H11A,H11B)
2.b Aromatic/amide H refined with riding coordinates:
 C3(H3), C6(H6), C7(H7), C9(H9), C10(H10), C13(H13), C14(H14), C15(H15),
 C16(H16), C17(H17)
2.c Idealised Me refined as rotating group:
 C18(H18A,H18B,H18C)
;
_olex2_submission_special_instructions 'No special instructions were received'
_oxdiff_exptl_absorpt_empirical_details
;
Empirical correction (ABSPACK) includes:
- Absorption correction using spherical harmonics
- Frame scaling
;
_oxdiff_exptl_absorpt_empirical_full_max 1.522
_oxdiff_exptl_absorpt_empirical_full_min 0.630

loop_
_space_group_symop_operation_xyz
'x, y, z'
'-x, y+1/2, -z+1/2'
'-x, -y, -z'
'x, -y-1/2, z-1/2'

loop_
_atom_site_label
_atom_site_type_symbol
_atom_site_fract_x
_atom_site_fract_y
_atom_site_fract_z
_atom_site_U_iso_or_equiv
_atom_site_adp_type
_atom_site_occupancy
_atom_site_site_symmetry_order
_atom_site_calc_flag
_atom_site_refinement_flags_posn
_atom_site_refinement_flags_adp
_atom_site_refinement_flags_occupancy
_atom_site_disorder_assembly
_atom_site_disorder_group
F1 F 1.06999(8) 0.33092(19) 0.36859(5) 0.1001(4) Uani 1 1 d . . . . .
N1 N 0.49524(7) 0.82663(14) 0.36929(4) 0.0432(2) Uani 1 1 d . . . . .
C1 C 0.56225(9) 0.75982(19) 0.31318(5) 0.0519(3) Uani 1 1 d . . . . .
H1A H 0.599510 0.622406 0.320522 0.062 Uiso 1 1 calc R . . . .
H1B H 0.513314 0.745589 0.277156 0.062 Uiso 1 1 calc R . . . .
C2 C 0.64740(9) 0.93495(18) 0.30313(5) 0.0495(3) Uani 1 1 d . . . . .
C3 C 0.61883(11) 1.11592(19) 0.33199(6) 0.0583(3) Uani 1 1 d . . . . .
H3 H 0.662004 1.241542 0.331344 0.070 Uiso 1 1 calc R . . . .
C4 C 0.74742(10) 0.8882(2) 0.26239(5) 0.0549(3) Uani 1 1 d . . . . .
H4A H 0.785266 1.023231 0.252845 0.066 Uiso 1 1 calc R . . . .
H4B H 0.720834 0.826453 0.223570 0.066 Uiso 1 1 calc R . . . .
C5 C 0.83157(8) 0.73471(18) 0.29180(5) 0.0464(3) Uani 1 1 d . . . . .
C6 C 0.85343(9) 0.53366(19) 0.26652(6) 0.0536(3) Uani 1 1 d . . . . .
H6 H 0.813577 0.489489 0.231419 0.064 Uiso 1 1 calc R . . . .
C7 C 0.93324(10) 0.3966(2) 0.29223(7) 0.0617(3) Uani 1 1 d . . . . .
H7 H 0.947168 0.261405 0.274937 0.074 Uiso 1 1 calc R . . . .
C8 C 0.99076(10) 0.4644(2) 0.34338(6) 0.0631(3) Uani 1 1 d . . . . .
C9 C 0.97258(12) 0.6616(3) 0.37028(6) 0.0706(4) Uani 1 1 d . . . . .
H9 H 1.013495 0.704550 0.405137 0.085 Uiso 1 1 calc R . . . .
C10 C 0.89161(12) 0.7955(2) 0.34422(6) 0.0617(3) Uani 1 1 d . . . . .
H10 H 0.877258 0.929159 0.362340 0.074 Uiso 1 1 calc R . . . .
C11 C 0.37994(9) 0.72773(19) 0.36441(5) 0.0511(3) Uani 1 1 d . . . . .
H11A H 0.388473 0.573281 0.358031 0.061 Uiso 1 1 calc R . . . .
H11B H 0.342650 0.786289 0.327887 0.061 Uiso 1 1 calc R . . . .
C12 C 0.30442(9) 0.76278(19) 0.41963(5) 0.0496(3) Uani 1 1 d . . . . .
C13 C 0.24663(10) 0.9557(2) 0.42816(6) 0.0592(3) Uani 1 1 d . . . . .
H13 H 0.257035 1.069355 0.400456 0.071 Uiso 1 1 calc R . . . .
C14 C 0.17374(12) 0.9799(3) 0.47758(7) 0.0710(4) Uani 1 1 d . . . . .
H14 H 0.135636 1.109964 0.483137 0.085 Uiso 1 1 calc R . . . .
C15 C 0.15730(13) 0.8125(3) 0.51860(7) 0.0743(4) Uani 1 1 d . . . . .
H15 H 0.107728 0.828994 0.551635 0.089 Uiso 1 1 calc R . . . .
C16 C 0.21411(13) 0.6207(3) 0.51078(7) 0.0770(4) Uani 1 1 d . . . . .
H16 H 0.203591 0.507847 0.538734 0.092 Uiso 1 1 calc R . . . .
C17 C 0.28695(11) 0.5956(2) 0.46128(6) 0.0652(3) Uani 1 1 d . . . . .
H17 H 0.324608 0.465003 0.455912 0.078 Uiso 1 1 calc R . . . .
C18 C 0.55359(10) 0.7441(2) 0.42580(6) 0.0597(3) Uani 1 1 d . . . . .
H18A H 0.554477 0.588804 0.424977 0.089 Uiso 1 1 calc GR . . . .
H18B H 0.514293 0.792663 0.462114 0.089 Uiso 1 1 calc GR . . . .
H18C H 0.629691 0.797366 0.426795 0.089 Uiso 1 1 calc GR . . . .
B1 B 0.50230(12) 1.0941(2) 0.36787(7) 0.0549(3) Uani 1 1 d . . . . .
H1C H 0.4956(12) 1.156(2) 0.4165(7) 0.068(4) Uiso 1 1 d . . . . .
H1D H 0.4259(12) 1.151(2) 0.3377(7) 0.071(4) Uiso 1 1 d . . . . .

loop_
_atom_site_aniso_label
_atom_site_aniso_U_11
_atom_site_aniso_U_22
_atom_site_aniso_U_33
_atom_site_aniso_U_23
_atom_site_aniso_U_13
_atom_site_aniso_U_12
F1 0.0773(6) 0.1110(8) 0.1120(7) 0.0312(6) -0.0074(5) 0.0365(5)
N1 0.0446(4) 0.0380(5) 0.0468(4) -0.0009(3) -0.0053(3) 0.0060(3)
C1 0.0509(6) 0.0461(6) 0.0588(6) -0.0092(5) 0.0026(5) 0.0039(5)
C2 0.0487(6) 0.0447(6) 0.0552(6) 0.0041(4) -0.0022(4) 0.0059(4)
C3 0.0609(7) 0.0375(6) 0.0766(8) 0.0037(5) 0.0023(6) 0.0025(5)
C4 0.0524(6) 0.0545(7) 0.0578(6) 0.0065(5) 0.0029(5) 0.0043(5)
C5 0.0415(5) 0.0477(6) 0.0501(5) 0.0006(4) 0.0053(4) -0.0013(4)
C6 0.0454(5) 0.0512(6) 0.0642(6) -0.0086(5) 0.0005(5) -0.0056(5)
C7 0.0526(6) 0.0480(7) 0.0846(8) -0.0031(6) 0.0101(6) 0.0031(5)
C8 0.0487(6) 0.0679(8) 0.0728(8) 0.0169(6) 0.0039(5) 0.0107(5)
C9 0.0689(8) 0.0856(10) 0.0572(7) -0.0008(7) -0.0132(6) 0.0031(7)
C10 0.0720(8) 0.0567(7) 0.0565(6) -0.0102(5) -0.0055(5) 0.0053(6)
C11 0.0473(6) 0.0507(6) 0.0553(6) -0.0075(5) -0.0046(4) 0.0005(5)
C12 0.0440(5) 0.0508(6) 0.0539(6) -0.0027(5) -0.0053(4) 0.0008(4)
C13 0.0554(6) 0.0541(7) 0.0681(7) -0.0004(5) 0.0014(5) 0.0058(5)
C14 0.0630(7) 0.0675(9) 0.0825(9) -0.0158(7) 0.0087(6) 0.0066(6)
C15 0.0682(8) 0.0946(11) 0.0602(7) -0.0126(7) 0.0104(6) -0.0073(8)
C16 0.0766(9) 0.0846(10) 0.0698(8) 0.0149(7) 0.0078(7) -0.0029(8)
C17 0.0623(7) 0.0590(8) 0.0744(8) 0.0084(6) 0.0030(6) 0.0052(6)
C18 0.0548(6) 0.0616(7) 0.0624(7) 0.0130(5) -0.0141(5) 0.0054(5)
B1 0.0619(8) 0.0367(6) 0.0662(8) -0.0014(5) 0.0030(6) 0.0093(5)

loop_
_atom_type_symbol
_atom_type_description
_atom_type_scat_dispersion_real
_atom_type_scat_dispersion_imag
_atom_type_scat_source
C C 0.0181 0.0091 'International Tables Vol C Tables 4.2.6.8 and 6.1.1.4'
H H 0.0000 0.0000 'International Tables Vol C Tables 4.2.6.8 and 6.1.1.4'
B B 0.0090 0.0039 'International Tables Vol C Tables 4.2.6.8 and 6.1.1.4'
F F 0.0727 0.0534 'International Tables Vol C Tables 4.2.6.8 and 6.1.1.4'
N N 0.0311 0.0180 'International Tables Vol C Tables 4.2.6.8 and 6.1.1.4'

loop_
_geom_angle_atom_site_label_1
_geom_angle_atom_site_label_2
_geom_angle_atom_site_label_3
_geom_angle
_geom_angle_site_symmetry_1
_geom_angle_site_symmetry_3
_geom_angle_publ_flag
C1 N1 B1 103.43(8) . . ?
C11 N1 C1 108.38(8) . . ?
C11 N1 B1 116.86(9) . . ?
C18 N1 C1 108.49(9) . . ?
C18 N1 C11 109.70(9) . . ?
C18 N1 B1 109.55(9) . . ?
N1 C1 H1A 110.5 . . ?
N1 C1 H1B 110.5 . . ?
H1A C1 H1B 108.7 . . ?
C2 C1 N1 106.01(9) . . ?
C2 C1 H1A 110.5 . . ?
C2 C1 H1B 110.5 . . ?
C1 C2 C4 118.58(10) . . ?
C3 C2 C1 111.68(10) . . ?
C3 C2 C4 129.71(11) . . ?
C2 C3 H3 123.8 . . ?
C2 C3 B1 112.34(11) . . ?
B1 C3 H3 123.8 . . ?
C2 C4 H4A 108.9 . . ?
C2 C4 H4B 108.9 . . ?
C2 C4 C5 113.31(9) . . ?
H4A C4 H4B 107.7 . . ?
C5 C4 H4A 108.9 . . ?
C5 C4 H4B 108.9 . . ?
C6 C5 C4 121.59(10) . . ?
C6 C5 C10 117.96(11) . . ?
C10 C5 C4 120.42(11) . . ?
C5 C6 H6 119.2 . . ?
C5 C6 C7 121.50(11) . . ?
C7 C6 H6 119.2 . . ?
C6 C7 H7 120.8 . . ?
C8 C7 C6 118.33(12) . . ?
C8 C7 H7 120.8 . . ?
F1 C8 C9 118.79(13) . . ?
C7 C8 F1 118.58(13) . . ?
C7 C8 C9 122.63(12) . . ?
C8 C9 H9 120.9 . . ?
C8 C9 C10 118.15(12) . . ?
C10 C9 H9 120.9 . . ?
C5 C10 C9 121.42(12) . . ?
C5 C10 H10 119.3 . . ?
C9 C10 H10 119.3 . . ?
N1 C11 H11A 108.4 . . ?
N1 C11 H11B 108.4 . . ?
N1 C11 C12 115.47(9) . . ?
H11A C11 H11B 107.5 . . ?
C12 C11 H11A 108.4 . . ?
C12 C11 H11B 108.4 . . ?
C13 C12 C11 121.53(11) . . ?
C17 C12 C11 119.65(11) . . ?
C17 C12 C13 118.72(11) . . ?
C12 C13 H13 119.8 . . ?
C14 C13 C12 120.35(12) . . ?
C14 C13 H13 119.8 . . ?
C13 C14 H14 119.9 . . ?
C15 C14 C13 120.26(13) . . ?
C15 C14 H14 119.9 . . ?
C14 C15 H15 120.0 . . ?
C16 C15 C14 120.00(13) . . ?
C16 C15 H15 120.0 . . ?
C15 C16 H16 120.0 . . ?
C15 C16 C17 119.92(14) . . ?
C17 C16 H16 120.0 . . ?
C12 C17 H17 119.6 . . ?
C16 C17 C12 120.74(13) . . ?
C16 C17 H17 119.6 . . ?
N1 C18 H18A 109.5 . . ?
N1 C18 H18B 109.5 . . ?
N1 C18 H18C 109.5 . . ?
H18A C18 H18B 109.5 . . ?
H18A C18 H18C 109.5 . . ?
H18B C18 H18C 109.5 . . ?
N1 B1 H1C 108.8(8) . . ?
N1 B1 H1D 105.7(8) . . ?
C3 B1 N1 97.92(9) . . ?
C3 B1 H1C 119.4(8) . . ?
C3 B1 H1D 112.2(7) . . ?
H1C B1 H1D 111.1(11) . . ?

loop_
_geom_bond_atom_site_label_1
_geom_bond_atom_site_label_2
_geom_bond_distance
_geom_bond_site_symmetry_2
_geom_bond_publ_flag
F1 C8 1.3608(14) . ?
N1 C1 1.5062(13) . ?
N1 C11 1.4997(14) . ?
N1 C18 1.4866(13) . ?
N1 B1 1.6557(15) . ?
C1 H1A 0.9700 . ?
C1 H1B 0.9700 . ?
C1 C2 1.4962(16) . ?
C2 C3 1.3244(16) . ?
C2 C4 1.5054(16) . ?
C3 H3 0.9300 . ?
C3 B1 1.5909(19) . ?
C4 H4A 0.9700 . ?
C4 H4B 0.9700 . ?
C4 C5 1.5129(15) . ?
C5 C6 1.3818(16) . ?
C5 C10 1.3830(16) . ?
C6 H6 0.9300 . ?
C6 C7 1.3832(17) . ?
C7 H7 0.9300 . ?
C7 C8 1.358(2) . ?
C8 C9 1.367(2) . ?
C9 H9 0.9300 . ?
C9 C10 1.3838(19) . ?
C10 H10 0.9300 . ?
C11 H11A 0.9700 . ?
C11 H11B 0.9700 . ?
C11 C12 1.5069(15) . ?
C12 C13 1.3880(17) . ?
C12 C17 1.3844(17) . ?
C13 H13 0.9300 . ?
C13 C14 1.3815(18) . ?
C14 H14 0.9300 . ?
C14 C15 1.375(2) . ?
C15 H15 0.9300 . ?
C15 C16 1.374(2) . ?
C16 H16 0.9300 . ?
C16 C17 1.383(2) . ?
C17 H17 0.9300 . ?
C18 H18A 0.9600 . ?
C18 H18B 0.9600 . ?
C18 H18C 0.9600 . ?
B1 H1C 1.118(14) . ?
B1 H1D 1.165(15) . ?

loop_
_geom_torsion_atom_site_label_1
_geom_torsion_atom_site_label_2
_geom_torsion_atom_site_label_3
_geom_torsion_atom_site_label_4
_geom_torsion
_geom_torsion_site_symmetry_1
_geom_torsion_site_symmetry_2
_geom_torsion_site_symmetry_3
_geom_torsion_site_symmetry_4
_geom_torsion_publ_flag
F1 C8 C9 C10 -179.87(12) . . . . ?
N1 C1 C2 C3 -18.61(13) . . . . ?
N1 C1 C2 C4 162.96(9) . . . . ?
N1 C11 C12 C13 79.90(13) . . . . ?
N1 C11 C12 C17 -103.65(13) . . . . ?
C1 N1 C11 C12 175.08(9) . . . . ?
C1 N1 B1 C3 -26.80(11) . . . . ?
C1 C2 C3 B1 -0.70(14) . . . . ?
C1 C2 C4 C5 -71.16(13) . . . . ?
C2 C3 B1 N1 17.39(13) . . . . ?
C2 C4 C5 C6 116.11(12) . . . . ?
C2 C4 C5 C10 -65.81(14) . . . . ?
C3 C2 C4 C5 110.74(14) . . . . ?
C4 C2 C3 B1 177.50(11) . . . . ?
C4 C5 C6 C7 177.72(10) . . . . ?
C4 C5 C10 C9 -177.09(12) . . . . ?
C5 C6 C7 C8 -0.20(18) . . . . ?
C6 C5 C10 C9 1.05(19) . . . . ?
C6 C7 C8 F1 -179.51(11) . . . . ?
C6 C7 C8 C9 0.2(2) . . . . ?
C7 C8 C9 C10 0.4(2) . . . . ?
C8 C9 C10 C5 -1.1(2) . . . . ?
C10 C5 C6 C7 -0.41(17) . . . . ?
C11 N1 C1 C2 152.94(9) . . . . ?
C11 N1 B1 C3 -145.76(9) . . . . ?
C11 C12 C13 C14 176.89(11) . . . . ?
C11 C12 C17 C16 -177.11(12) . . . . ?
C12 C13 C14 C15 -0.4(2) . . . . ?
C13 C12 C17 C16 -0.56(19) . . . . ?
C13 C14 C15 C16 0.5(2) . . . . ?
C14 C15 C16 C17 -0.6(2) . . . . ?
C15 C16 C17 C12 0.7(2) . . . . ?
C17 C12 C13 C14 0.40(18) . . . . ?
C18 N1 C1 C2 -88.00(11) . . . . ?
C18 N1 C11 C12 56.79(13) . . . . ?
C18 N1 B1 C3 88.72(11) . . . . ?
B1 N1 C1 C2 28.27(11) . . . . ?
B1 N1 C11 C12 -68.65(13) . . . . ?
